data_7018261
loop_
_publ_author_name
'Zou, Lifei'
'Zhao, Lang'
'Chen, Peng'
'Guo, Yun-Nan'
'Guo, Yang'
'Li, Yun-Hui'
'Tang, Jinkui'

_publ_section_title
;
 Phenoxido and alkoxido-bridged dinuclear dysprosium complexes showing
 single-molecule magnet behaviour.
;
_journal_issue 10
_journal_name_full 'Dalton transactions (Cambridge, England : 2003)'
_journal_page_first 2966
_journal_page_last 2971
_journal_paper_doi 10.1039/c2dt12235a
_journal_volume 41
_journal_year 2012
_chemical_formula_sum 'C42 H39 Dy2 N11 O12'
_chemical_formula_weight 1214.84
_chemical_name_common complex2Dy2
_chemical_name_systematic
;
?
;
_space_group_IT_number 15
_symmetry_cell_setting monoclinic
_symmetry_space_group_name_Hall '-C 2yc'
_symmetry_space_group_name_H-M 'C 1 2/c 1'
_atom_sites_solution_hydrogens geom
_atom_sites_solution_primary direct
_atom_sites_solution_secondary difmap
_audit_creation_method SHELXL-97
_cell_angle_alpha 90.00
_cell_angle_beta 95.8582(4)
_cell_angle_gamma 90.00
_cell_formula_units_Z 4
_cell_length_a 17.8580(6)
_cell_length_b 10.8931(4)
_cell_length_c 23.2797(8)
_cell_measurement_reflns_used 9272
_cell_measurement_temperature 170(2)
_cell_measurement_theta_max 26.03
_cell_measurement_theta_min 2.74
_cell_volume 4504.9(3)
_computing_structure_refinement 'SHELXL-97 (Sheldrick, 1997)'
_computing_structure_solution 'SHELXS-97 (Sheldrick, 1990)'
_diffrn_ambient_temperature 170(2)
_diffrn_measured_fraction_theta_full 0.996
_diffrn_measured_fraction_theta_max 0.996
_diffrn_radiation_monochromator graphite
_diffrn_radiation_source 'fine-focus sealed tube'
_diffrn_radiation_type MoK\a
_diffrn_radiation_wavelength 0.71073
_diffrn_reflns_av_R_equivalents 0.0180
_diffrn_reflns_av_sigmaI/netI 0.0208
_diffrn_reflns_limit_h_max 22
_diffrn_reflns_limit_h_min -12
_diffrn_reflns_limit_k_max 13
_diffrn_reflns_limit_k_min -11
_diffrn_reflns_limit_l_max 28
_diffrn_reflns_limit_l_min -28
_diffrn_reflns_number 12138
_diffrn_reflns_theta_full 26.03
_diffrn_reflns_theta_max 26.03
_diffrn_reflns_theta_min 2.19
_exptl_absorpt_coefficient_mu 3.366
_exptl_absorpt_correction_T_max 0.5825
_exptl_absorpt_correction_T_min 0.4988
_exptl_absorpt_correction_type multi-scan
_exptl_crystal_density_diffrn 1.791
_exptl_crystal_density_method 'not measured'
_exptl_crystal_F_000 2384
_exptl_crystal_size_max 0.24
_exptl_crystal_size_mid 0.20
_exptl_crystal_size_min 0.18
_refine_diff_density_max 0.580
_refine_diff_density_min -0.569
_refine_diff_density_rms 0.079
_refine_ls_extinction_method none
_refine_ls_goodness_of_fit_ref 1.043
_refine_ls_hydrogen_treatment constr
_refine_ls_matrix_type full
_refine_ls_number_parameters 306
_refine_ls_number_reflns 4417
_refine_ls_number_restraints 0
_refine_ls_restrained_S_all 1.043
_refine_ls_R_factor_all 0.0210
_refine_ls_R_factor_gt 0.0188
_refine_ls_shift/su_max 0.003
_refine_ls_shift/su_mean 0.000
_refine_ls_structure_factor_coef Fsqd
_refine_ls_weighting_details 'calc w=1/[\s^2^(Fo^2^)+(0.0205P)^2^+9.9215P] where P=(Fo^2^+2Fc^2^)/3'
_refine_ls_weighting_scheme calc
_refine_ls_wR_factor_gt 0.0454
_refine_ls_wR_factor_ref 0.0464
_reflns_number_gt 4100
_reflns_number_total 4417
_reflns_threshold_expression >2sigma(I)
_cod_data_source_file c2dt12235a.txt
_cod_data_source_block complex2Dy2
_cod_original_sg_symbol_H-M C2/c
_cod_database_code 7018261

loop_
_symmetry_equiv_pos_as_xyz
'x, y, z'
'-x, y, -z+1/2'
'x+1/2, y+1/2, z'
'-x+1/2, y+1/2, -z+1/2'
'-x, -y, -z'
'x, -y, z-1/2'
'-x+1/2, -y+1/2, -z'
'x+1/2, -y+1/2, z-1/2'

loop_
_atom_site_label
_atom_site_type_symbol
_atom_site_fract_x
_atom_site_fract_y
_atom_site_fract_z
_atom_site_U_iso_or_equiv
_atom_site_adp_type
_atom_site_occupancy
_atom_site_symmetry_multiplicity
_atom_site_calc_flag
_atom_site_refinement_flags
Dy1 Dy 0.081192(6) 0.590763(10) 0.468212(5) 0.01594(5) Uani 1 1 d .
N1 N -0.10952(11) 0.2625(2) 0.44744(9) 0.0190(4) Uani 1 1 d .
N2 N 0.00333(12) 0.42747(19) 0.35525(9) 0.0192(5) Uani 1 1 d .
N3 N 0.05303(11) 0.5272(2) 0.36683(9) 0.0187(4) Uani 1 1 d .
N4 N 0.21178(13) 0.4371(2) 0.49392(10) 0.0246(5) Uani 1 1 d .
N5 N 0.0429(2) -0.0355(3) 0.39828(16) 0.0604(9) Uani 1 1 d .
N6 N 0.0000 1.1042(5) 0.2500 0.096(2) Uani 1 2 d S
O1 O -0.01482(10) 0.44845(17) 0.45210(7) 0.0203(4) Uani 1 1 d .
O2 O 0.14690(10) 0.70724(17) 0.41748(7) 0.0218(4) Uani 1 1 d .
O3 O 0.16655(12) 0.41861(19) 0.44891(9) 0.0334(5) Uani 1 1 d .
O4 O 0.18943(12) 0.5142(2) 0.52928(8) 0.0354(5) Uani 1 1 d .
O5 O 0.27201(12) 0.3857(2) 0.50211(10) 0.0418(6) Uani 1 1 d .
O6 O -0.00715(10) 0.74962(18) 0.44519(8) 0.0274(4) Uani 1 1 d .
H6 H -0.0046 0.7849 0.4081 0.033 Uiso 1 1 calc R
C1 C -0.15481(15) 0.1650(2) 0.44796(11) 0.0231(6) Uani 1 1 d .
H1 H -0.1763 0.1460 0.4826 0.028 Uiso 1 1 calc R
C2 C -0.17183(16) 0.0902(3) 0.40010(13) 0.0270(6) Uani 1 1 d .
H2 H -0.2040 0.0212 0.4020 0.032 Uiso 1 1 calc R
C3 C -0.14111(16) 0.1182(3) 0.34961(12) 0.0273(6) Uani 1 1 d .
H3 H -0.1517 0.0685 0.3163 0.033 Uiso 1 1 calc R
C4 C -0.09490(15) 0.2193(2) 0.34817(11) 0.0231(6) Uani 1 1 d .
H4 H -0.0738 0.2409 0.3137 0.028 Uiso 1 1 calc R
C5 C -0.07982(13) 0.2886(2) 0.39766(10) 0.0178(5) Uani 1 1 d .
C6 C -0.02731(14) 0.3951(2) 0.40114(11) 0.0175(5) Uani 1 1 d .
C7 C 0.08344(14) 0.5605(2) 0.32108(11) 0.0184(5) Uani 1 1 d .
H7 H 0.0697 0.5148 0.2869 0.022 Uiso 1 1 calc R
C8 C 0.13613(14) 0.6599(2) 0.31664(11) 0.0182(5) Uani 1 1 d .
C9 C 0.16344(14) 0.7310(2) 0.36503(11) 0.0193(5) Uani 1 1 d .
C10 C 0.21110(15) 0.8334(3) 0.35746(12) 0.0238(6) Uani 1 1 d .
H10 H 0.2286 0.8823 0.3899 0.029 Uiso 1 1 calc R
C11 C 0.23194(15) 0.8623(3) 0.30476(12) 0.0247(6) Uani 1 1 d .
H11 H 0.2637 0.9312 0.3011 0.030 Uiso 1 1 calc R
C12 C 0.20756(15) 0.7923(2) 0.25500(11) 0.0230(6) Uani 1 1 d .
C13 C 0.23019(16) 0.8241(3) 0.20027(12) 0.0275(6) Uani 1 1 d .
H13 H 0.2633 0.8916 0.1973 0.033 Uiso 1 1 calc R
C14 C 0.20525(16) 0.7593(3) 0.15161(12) 0.0299(6) Uani 1 1 d .
H14 H 0.2207 0.7816 0.1152 0.036 Uiso 1 1 calc R
C15 C 0.15669(16) 0.6599(3) 0.15641(12) 0.0286(6) Uani 1 1 d .
H15 H 0.1389 0.6151 0.1228 0.034 Uiso 1 1 calc R
C16 C 0.13434(15) 0.6260(3) 0.20877(11) 0.0238(6) Uani 1 1 d .
H16 H 0.1014 0.5580 0.2106 0.029 Uiso 1 1 calc R
C17 C 0.15924(14) 0.6902(2) 0.26019(11) 0.0195(5) Uani 1 1 d .
C18 C -0.06361(18) 0.8021(3) 0.47690(14) 0.0388(8) Uani 1 1 d .
H18A H -0.0887 0.7368 0.4967 0.058 Uiso 1 1 calc R
H18B H -0.1007 0.8453 0.4503 0.058 Uiso 1 1 calc R
H18C H -0.0402 0.8600 0.5055 0.058 Uiso 1 1 calc R
C19 C 0.0767(2) 0.0467(4) 0.38527(16) 0.0449(8) Uani 1 1 d .
C20 C 0.1191(2) 0.1502(4) 0.36788(18) 0.0518(9) Uani 1 1 d .
H20A H 0.1560 0.1223 0.3424 0.078 Uiso 1 1 calc R
H20B H 0.1453 0.1894 0.4021 0.078 Uiso 1 1 calc R
H20C H 0.0848 0.2095 0.3473 0.078 Uiso 1 1 calc R
C21 C 0.0000 0.9992(6) 0.2500 0.0613(15) Uani 1 2 d S
C22 C 0.0000 0.8705(6) 0.2500 0.128(4) Uani 1 2 d S
H22A H 0.0126 0.8405 0.2895 0.192 Uiso 0.50 1 calc P
H22B H 0.0374 0.8405 0.2254 0.192 Uiso 0.50 1 calc P
H22C H -0.0500 0.8405 0.2351 0.192 Uiso 0.50 1 calc P

loop_
_atom_site_aniso_label
_atom_site_aniso_U_11
_atom_site_aniso_U_22
_atom_site_aniso_U_33
_atom_site_aniso_U_23
_atom_site_aniso_U_13
_atom_site_aniso_U_12
Dy1 0.01484(7) 0.01798(7) 0.01520(7) -0.00159(4) 0.00249(4) -0.00325(5)
N1 0.0163(10) 0.0198(11) 0.0209(11) -0.0010(9) 0.0020(8) -0.0022(9)
N2 0.0194(11) 0.0175(11) 0.0206(11) -0.0011(8) 0.0017(9) -0.0046(8)
N3 0.0162(10) 0.0189(11) 0.0208(11) -0.0007(9) 0.0010(8) -0.0032(9)
N4 0.0222(12) 0.0232(12) 0.0284(12) 0.0025(10) 0.0031(10) -0.0012(10)
N5 0.062(2) 0.047(2) 0.075(2) 0.0184(18) 0.0233(18) 0.0048(17)
N6 0.194(8) 0.052(4) 0.051(3) 0.000 0.052(4) 0.000
O1 0.0217(9) 0.0230(9) 0.0167(9) -0.0049(7) 0.0039(7) -0.0068(8)
O2 0.0232(10) 0.0245(10) 0.0179(9) -0.0013(7) 0.0040(7) -0.0070(8)
O3 0.0342(12) 0.0337(12) 0.0309(11) -0.0094(9) -0.0042(9) 0.0079(9)
O4 0.0340(12) 0.0416(13) 0.0285(11) -0.0101(9) -0.0064(9) 0.0108(10)
O5 0.0259(12) 0.0463(14) 0.0527(14) 0.0041(11) 0.0006(10) 0.0138(10)
O6 0.0246(10) 0.0320(11) 0.0260(10) 0.0020(8) 0.0051(8) 0.0055(8)
C1 0.0241(14) 0.0221(14) 0.0239(13) 0.0011(11) 0.0057(11) -0.0057(11)
C2 0.0246(15) 0.0219(14) 0.0349(16) -0.0038(12) 0.0043(12) -0.0068(11)
C3 0.0294(15) 0.0241(15) 0.0283(14) -0.0100(11) 0.0030(12) -0.0064(12)
C4 0.0226(13) 0.0235(14) 0.0236(13) -0.0039(11) 0.0050(11) -0.0039(11)
C5 0.0155(12) 0.0162(12) 0.0214(12) -0.0010(10) 0.0014(10) -0.0005(10)
C6 0.0160(12) 0.0172(13) 0.0188(12) -0.0016(10) -0.0002(10) 0.0013(10)
C7 0.0185(13) 0.0185(13) 0.0179(12) -0.0010(10) 0.0010(10) -0.0010(10)
C8 0.0159(12) 0.0187(13) 0.0203(12) 0.0021(10) 0.0032(10) 0.0013(10)
C9 0.0161(12) 0.0221(13) 0.0200(12) 0.0008(10) 0.0042(10) 0.0003(10)
C10 0.0215(13) 0.0248(14) 0.0253(13) -0.0030(11) 0.0036(11) -0.0042(11)
C11 0.0216(14) 0.0220(14) 0.0309(14) 0.0018(11) 0.0052(11) -0.0072(11)
C12 0.0210(13) 0.0238(15) 0.0247(14) 0.0048(11) 0.0053(11) 0.0012(11)
C13 0.0267(15) 0.0272(15) 0.0302(15) 0.0082(12) 0.0108(12) -0.0020(12)
C14 0.0330(16) 0.0329(17) 0.0255(14) 0.0089(12) 0.0109(12) 0.0041(13)
C15 0.0333(16) 0.0318(16) 0.0210(13) 0.0014(12) 0.0042(11) 0.0039(13)
C16 0.0262(14) 0.0239(14) 0.0219(13) 0.0015(11) 0.0052(11) -0.0002(11)
C17 0.0163(12) 0.0206(13) 0.0219(13) 0.0040(10) 0.0035(10) 0.0030(10)
C18 0.0361(18) 0.0373(19) 0.0452(19) 0.0028(14) 0.0152(14) 0.0136(14)
C19 0.045(2) 0.044(2) 0.048(2) 0.0065(17) 0.0111(16) 0.0099(17)
C20 0.046(2) 0.044(2) 0.068(3) -0.0022(19) 0.0153(18) -0.0052(17)
C21 0.052(3) 0.059(4) 0.074(4) 0.000 0.013(3) 0.000
C22 0.065(5) 0.035(4) 0.266(13) 0.000 -0.063(6) 0.000

loop_
_atom_type_symbol
_atom_type_description
_atom_type_scat_dispersion_real
_atom_type_scat_dispersion_imag
_atom_type_scat_source
C C 0.0033 0.0016 'International Tables Vol C Tables 4.2.6.8 and 6.1.1.4'
H H 0.0000 0.0000 'International Tables Vol C Tables 4.2.6.8 and 6.1.1.4'
N N 0.0061 0.0033 'International Tables Vol C Tables 4.2.6.8 and 6.1.1.4'
O O 0.0106 0.0060 'International Tables Vol C Tables 4.2.6.8 and 6.1.1.4'
Dy Dy -0.1892 4.4098 'International Tables Vol C Tables 4.2.6.8 and 6.1.1.4'

loop_
_geom_angle_atom_site_label_1
_geom_angle_atom_site_label_2
_geom_angle_atom_site_label_3
_geom_angle
_geom_angle_site_symmetry_1
_geom_angle_site_symmetry_3
O2 Dy1 O1 137.73(6) . .
O2 Dy1 O1 152.63(6) . 5_566
O1 Dy1 O1 65.12(7) . 5_566
O2 Dy1 O6 80.41(7) . .
O1 Dy1 O6 89.28(7) . .
O1 Dy1 O6 86.16(6) 5_566 .
O2 Dy1 O4 94.45(7) . .
O1 Dy1 O4 113.41(7) . .
O1 Dy1 O4 84.86(7) 5_566 .
O6 Dy1 O4 148.95(7) . .
O2 Dy1 N3 73.14(7) . .
O1 Dy1 N3 65.21(6) . .
O1 Dy1 N3 129.66(6) 5_566 .
O6 Dy1 N3 85.54(7) . .
O4 Dy1 N3 122.51(7) . .
O2 Dy1 O3 88.10(7) . .
O1 Dy1 O3 85.59(7) . .
O1 Dy1 O3 112.03(7) 5_566 .
O6 Dy1 O3 156.58(7) . .
O4 Dy1 O3 51.72(7) . .
N3 Dy1 O3 71.56(7) . .
O2 Dy1 N1 88.66(7) . 5_566
O1 Dy1 N1 129.22(6) . 5_566
O1 Dy1 N1 65.14(6) 5_566 5_566
O6 Dy1 N1 77.91(7) . 5_566
O4 Dy1 N1 71.34(7) . 5_566
N3 Dy1 N1 157.26(7) . 5_566
O3 Dy1 N1 122.45(7) . 5_566
O2 Dy1 Dy1 165.09(5) . 5_566
O1 Dy1 Dy1 32.77(4) . 5_566
O1 Dy1 Dy1 32.35(4) 5_566 5_566
O6 Dy1 Dy1 87.28(5) . 5_566
O4 Dy1 Dy1 100.42(6) . 5_566
N3 Dy1 Dy1 97.67(5) . 5_566
O3 Dy1 Dy1 100.28(5) . 5_566
N1 Dy1 Dy1 97.01(5) 5_566 5_566
C1 N1 C5 117.8(2) . .
C1 N1 Dy1 124.46(17) . 5_566
C5 N1 Dy1 117.69(16) . 5_566
C6 N2 N3 111.2(2) . .
C7 N3 N2 111.5(2) . .
C7 N3 Dy1 130.37(17) . .
N2 N3 Dy1 117.54(14) . .
O5 N4 O4 122.5(2) . .
O5 N4 O3 122.4(2) . .
O4 N4 O3 115.1(2) . .
C6 O1 Dy1 119.70(15) . .
C6 O1 Dy1 125.41(15) . 5_566
Dy1 O1 Dy1 114.88(7) . 5_566
C9 O2 Dy1 144.28(16) . .
N4 O3 Dy1 94.64(15) . .
N4 O4 Dy1 97.57(15) . .
C18 O6 Dy1 131.69(17) . .
C18 O6 H6 114.2 . .
Dy1 O6 H6 114.2 . .
N1 C1 C2 122.8(2) . .
N1 C1 H1 118.6 . .
C2 C1 H1 118.6 . .
C3 C2 C1 118.7(3) . .
C3 C2 H2 120.7 . .
C1 C2 H2 120.7 . .
C4 C3 C2 119.2(3) . .
C4 C3 H3 120.4 . .
C2 C3 H3 120.4 . .
C3 C4 C5 118.9(2) . .
C3 C4 H4 120.6 . .
C5 C4 H4 120.6 . .
N1 C5 C4 122.7(2) . .
N1 C5 C6 114.7(2) . .
C4 C5 C6 122.7(2) . .
N2 C6 O1 125.0(2) . .
N2 C6 C5 118.9(2) . .
O1 C6 C5 116.1(2) . .
N3 C7 C8 126.8(2) . .
N3 C7 H7 116.6 . .
C8 C7 H7 116.6 . .
C9 C8 C7 121.9(2) . .
C9 C8 C17 119.3(2) . .
C7 C8 C17 118.8(2) . .
O2 C9 C8 122.9(2) . .
O2 C9 C10 117.6(2) . .
C8 C9 C10 119.5(2) . .
C11 C10 C9 121.1(2) . .
C11 C10 H10 119.5 . .
C9 C10 H10 119.5 . .
C10 C11 C12 121.7(2) . .
C10 C11 H11 119.1 . .
C12 C11 H11 119.1 . .
C11 C12 C13 120.7(3) . .
C11 C12 C17 119.3(2) . .
C13 C12 C17 119.9(2) . .
C14 C13 C12 121.2(3) . .
C14 C13 H13 119.4 . .
C12 C13 H13 119.4 . .
C13 C14 C15 119.0(3) . .
C13 C14 H14 120.5 . .
C15 C14 H14 120.5 . .
C16 C15 C14 121.2(3) . .
C16 C15 H15 119.4 . .
C14 C15 H15 119.4 . .
C15 C16 C17 121.5(3) . .
C15 C16 H16 119.2 . .
C17 C16 H16 119.2 . .
C16 C17 C12 117.1(2) . .
C16 C17 C8 123.9(2) . .
C12 C17 C8 119.0(2) . .
O6 C18 H18A 109.5 . .
O6 C18 H18B 109.5 . .
H18A C18 H18B 109.5 . .
O6 C18 H18C 109.5 . .
H18A C18 H18C 109.5 . .
H18B C18 H18C 109.5 . .
N5 C19 C20 179.1(5) . .
C19 C20 H20A 109.5 . .
C19 C20 H20B 109.5 . .
H20A C20 H20B 109.5 . .
C19 C20 H20C 109.5 . .
H20A C20 H20C 109.5 . .
H20B C20 H20C 109.5 . .
N6 C21 C22 180.000(4) . .
C21 C22 H22A 109.5 . .
C21 C22 H22B 109.5 . .
H22A C22 H22B 109.5 . .
C21 C22 H22C 109.5 . .
H22A C22 H22C 109.5 . .
H22B C22 H22C 109.5 . .

loop_
_geom_bond_atom_site_label_1
_geom_bond_atom_site_label_2
_geom_bond_distance
_geom_bond_site_symmetry_2
Dy1 O2 2.1598(17) .
Dy1 O1 2.3135(17) .
Dy1 O1 2.3404(17) 5_566
Dy1 O6 2.3659(19) .
Dy1 O4 2.427(2) .
Dy1 N3 2.462(2) .
Dy1 O3 2.486(2) .
Dy1 N1 2.543(2) 5_566
Dy1 Dy1 3.9225(2) 5_566
N1 C1 1.335(3) .
N1 C5 1.353(3) .
N1 Dy1 2.543(2) 5_566
N2 C6 1.298(3) .
N2 N3 1.412(3) .
N3 C7 1.295(3) .
N4 O5 1.210(3) .
N4 O4 1.268(3) .
N4 O3 1.272(3) .
N5 C19 1.137(5) .
N6 C21 1.143(8) .
O1 C6 1.320(3) .
O1 Dy1 2.3404(17) 5_566
O2 C9 1.311(3) .
O6 C18 1.428(3) .
O6 H6 0.9500 .
C1 C2 1.389(4) .
C1 H1 0.9500 .
C2 C3 1.381(4) .
C2 H2 0.9500 .
C3 C4 1.378(4) .
C3 H3 0.9500 .
C4 C5 1.381(3) .
C4 H4 0.9500 .
C5 C6 1.489(3) .
C7 C8 1.445(4) .
C7 H7 0.9500 .
C8 C9 1.412(4) .
C8 C17 1.455(3) .
C9 C10 1.425(4) .
C10 C11 1.355(4) .
C10 H10 0.9500 .
C11 C12 1.418(4) .
C11 H11 0.9500 .
C12 C13 1.419(4) .
C12 C17 1.420(4) .
C13 C14 1.370(4) .
C13 H13 0.9500 .
C14 C15 1.399(4) .
C14 H14 0.9500 .
C15 C16 1.372(4) .
C15 H15 0.9500 .
C16 C17 1.418(4) .
C16 H16 0.9500 .
C18 H18A 0.9800 .
C18 H18B 0.9800 .
C18 H18C 0.9800 .
C19 C20 1.440(5) .
C20 H20A 0.9800 .
C20 H20B 0.9800 .
C20 H20C 0.9800 .
C21 C22 1.403(9) .
C22 H22A 0.9800 .
C22 H22B 0.9800 .
C22 H22C 0.9800 .
